data_1508304
loop_
_publ_author_name
'Han, Yan-Yan'
'Han, Wen-Yong'
'Hou, Xue'
'Zhang, Xiao-Mei'
'Yuan, Wei-Cheng'

_publ_section_title
;
 FeCl(3)-Catalyzed Stereoselective Construction of Spirooxindole
 Tetrahydroquinolines via Tandem 1,5-Hydride Transfer/Ring Closure.
;
_journal_issue 16
_journal_name_full 'Organic letters'
_journal_page_first 4054
_journal_page_last 4057
_journal_paper_doi 10.1021/ol301559k
_journal_volume 14
_journal_year 2012
_chemical_formula_sum 'C22 H21 Br N2 O3'
_chemical_formula_weight 441.32
_chemical_name_systematic
;
 ?
;
_space_group_IT_number 14
_symmetry_cell_setting monoclinic
_symmetry_space_group_name_Hall '-P 2ybc'
_symmetry_space_group_name_H-M 'P 1 21/c 1'
_atom_sites_solution_hydrogens geom
_atom_sites_solution_primary direct
_atom_sites_solution_secondary difmap
_audit_creation_method SHELXL-97
_cell_angle_alpha 90.00
_cell_angle_beta 96.513(2)
_cell_angle_gamma 90.00
_cell_formula_units_Z 4
_cell_length_a 10.2542(2)
_cell_length_b 14.2847(3)
_cell_length_c 13.2826(4)
_cell_measurement_reflns_used 7333
_cell_measurement_temperature 291(2)
_cell_measurement_theta_max 29.1173
_cell_measurement_theta_min 3.0127
_cell_volume 1933.05(8)
_computing_cell_refinement 'CrysAlisPro (Oxford Diffraction Ltd.)'
_computing_data_collection 'CrysAlisPro (Oxford Diffraction Ltd.)'
_computing_data_reduction 'CrysAlisPro (Oxford Diffraction Ltd.)'
_computing_molecular_graphics 'Ortep-3 (L. J. Farrugia, 2001)'
_computing_publication_material SHELXL-97
_computing_structure_refinement 'SHELXL-97 (Sheldrick, 1997)'
_computing_structure_solution 'SHELXS-97 (Sheldrick, 1997)'
_diffrn_ambient_temperature 291(2)
_diffrn_detector_area_resol_mean 15.9149
_diffrn_measured_fraction_theta_full 0.998
_diffrn_measured_fraction_theta_max 0.998
_diffrn_measurement_device_type 'Gemini S Ultra, Oxford Diffraction'
_diffrn_measurement_method '\w scans'
_diffrn_radiation_monochromator graphite
_diffrn_radiation_source 'Enhance (Mo) X-ray Source'
_diffrn_radiation_type MoK\a
_diffrn_radiation_wavelength 0.71073
_diffrn_reflns_av_R_equivalents 0.0332
_diffrn_reflns_av_sigmaI/netI 0.0214
_diffrn_reflns_limit_h_max 12
_diffrn_reflns_limit_h_min -8
_diffrn_reflns_limit_k_max 17
_diffrn_reflns_limit_k_min -17
_diffrn_reflns_limit_l_max 16
_diffrn_reflns_limit_l_min -16
_diffrn_reflns_number 30061
_diffrn_reflns_theta_full 26.37
_diffrn_reflns_theta_max 26.37
_diffrn_reflns_theta_min 3.02
_exptl_absorpt_coefficient_mu 2.153
_exptl_absorpt_correction_T_max 0.5369
_exptl_absorpt_correction_T_min 0.4797
_exptl_absorpt_correction_type multi-scan
_exptl_absorpt_process_details
;
CrysAlisPro, Agilent Technologies,
Version 1.171.35.19 (release 27-10-2011 CrysAlis171 .NET)
(compiled Oct 27 2011,15:02:11)
Empirical absorption correction using spherical harmonics,
 implemented in SCALE3 ABSPACK scaling algorithm.
;
_exptl_crystal_density_diffrn 1.516
_exptl_crystal_density_method 'not measured'
_exptl_crystal_F_000 904
_exptl_crystal_size_max 0.40
_exptl_crystal_size_mid 0.35
_exptl_crystal_size_min 0.33
_refine_diff_density_max 0.351
_refine_diff_density_min -0.425
_refine_diff_density_rms 0.052
_refine_ls_extinction_method none
_refine_ls_goodness_of_fit_ref 1.055
_refine_ls_hydrogen_treatment constr
_refine_ls_matrix_type full
_refine_ls_number_parameters 254
_refine_ls_number_reflns 3948
_refine_ls_number_restraints 4
_refine_ls_restrained_S_all 1.088
_refine_ls_R_factor_all 0.0496
_refine_ls_R_factor_gt 0.0342
_refine_ls_shift/su_max 0.000
_refine_ls_shift/su_mean 0.000
_refine_ls_structure_factor_coef Fsqd
_refine_ls_weighting_details 'calc w=1/[\s^2^(Fo^2^)+(0.0408P)^2^+0.7489P] where P=(Fo^2^+2Fc^2^)/3'
_refine_ls_weighting_scheme calc
_refine_ls_wR_factor_gt 0.0808
_refine_ls_wR_factor_ref 0.0870
_reflns_number_gt 3106
_reflns_number_total 3948
_reflns_threshold_expression >2sigma(I)
_cod_data_source_file ol301559k_si_002.cif
_cod_data_source_block ywc12-1
_cod_original_sg_symbol_H-M 'P 21/c'
_cod_database_code 1508304

loop_
_symmetry_equiv_pos_as_xyz
'x, y, z'
'-x, y+1/2, -z+1/2'
'-x, -y, -z'
'x, -y-1/2, z-1/2'

loop_
_atom_site_label
_atom_site_type_symbol
_atom_site_fract_x
_atom_site_fract_y
_atom_site_fract_z
_atom_site_U_iso_or_equiv
_atom_site_adp_type
_atom_site_occupancy
_atom_site_symmetry_multiplicity
_atom_site_calc_flag
_atom_site_refinement_flags
Br1 Br 0.50867(3) 0.115532(19) 0.16424(2) 0.05758(12) Uani 1 1 d DU
O3 O 0.16218(17) 0.46846(12) 0.54346(14) 0.0537(4) Uani 1 1 d .
O1 O 0.1004(2) 0.28985(13) 0.57508(15) 0.0648(5) Uani 1 1 d .
N1 N 0.22997(19) 0.34618(13) 0.45476(15) 0.0420(4) Uani 1 1 d .
N2 N 0.0627(2) 0.05055(14) 0.37333(16) 0.0480(5) Uani 1 1 d .
O2 O 0.2771(2) 0.49583(13) 0.41530(18) 0.0797(7) Uani 1 1 d DU
C7 C 0.1880(2) 0.18234(16) 0.45783(17) 0.0409(5) Uani 1 1 d .
C4 C 0.3001(2) 0.30274(16) 0.38047(17) 0.0383(5) Uani 1 1 d .
C10 C 0.2473(2) 0.01393(17) 0.49591(19) 0.0463(6) Uani 1 1 d .
C3 C 0.2785(2) 0.20674(16) 0.38011(17) 0.0376(5) Uani 1 1 d .
C8 C 0.1650(2) 0.27676(17) 0.50654(19) 0.0454(6) Uani 1 1 d .
C6 C 0.4426(2) 0.28612(17) 0.25263(19) 0.0458(6) Uani 1 1 d .
H6 H 0.4986 0.3118 0.2097 0.055 Uiso 1 1 calc R
C11 C 0.1542(2) -0.01313(16) 0.41479(19) 0.0431(6) Uani 1 1 d .
C5 C 0.3818(2) 0.34376(18) 0.31702(19) 0.0462(6) Uani 1 1 d .
H5 H 0.3955 0.4081 0.3176 0.055 Uiso 1 1 calc R
C2 C 0.3378(2) 0.14986(17) 0.31493(18) 0.0407(5) Uani 1 1 d .
H2 H 0.3228 0.0856 0.3132 0.049 Uiso 1 1 calc R
C1 C 0.4205(2) 0.19095(17) 0.25190(18) 0.0406(5) Uani 1 1 d DU
C12 C 0.1610(3) -0.10378(18) 0.3763(2) 0.0549(7) Uani 1 1 d .
H12 H 0.1010 -0.1226 0.3223 0.066 Uiso 1 1 calc R
C22 C 0.2778(3) 0.6064(2) 0.6144(3) 0.0719(9) Uani 1 1 d .
H22A H 0.3485 0.5976 0.5738 0.108 Uiso 1 1 calc R
H22C H 0.2967 0.5734 0.6774 0.108 Uiso 1 1 calc R
H22B H 0.2679 0.6719 0.6277 0.108 Uiso 1 1 calc R
C16 C 0.0521(2) 0.14478(17) 0.41285(18) 0.0433(6) Uani 1 1 d .
H16 H -0.0056 0.1431 0.4668 0.052 Uiso 1 1 calc R
C17 C -0.0171(2) 0.1982(2) 0.3234(2) 0.0558(7) Uani 1 1 d .
H17A H -0.0687 0.2494 0.3460 0.067 Uiso 1 1 calc R
H17B H 0.0455 0.2229 0.2806 0.067 Uiso 1 1 calc R
C9 C 0.2452(3) 0.11209(17) 0.5380(2) 0.0524(6) Uani 1 1 d .
H9A H 0.3339 0.1307 0.5632 0.063 Uiso 1 1 calc R
H9B H 0.1930 0.1129 0.5945 0.063 Uiso 1 1 calc R
C20 C 0.2272(2) 0.44366(17) 0.46793(19) 0.0459(6) Uani 1 1 d DU
C18 C -0.1042(3) 0.1249(2) 0.2679(3) 0.0681(8) Uani 1 1 d .
H18A H -0.1856 0.1179 0.2979 0.082 Uiso 1 1 calc R
H18B H -0.1243 0.1410 0.1969 0.082 Uiso 1 1 calc R
C15 C 0.3416(3) -0.0500(2) 0.5339(2) 0.0623(7) Uani 1 1 d .
H15 H 0.4042 -0.0319 0.5865 0.075 Uiso 1 1 calc R
C14 C 0.3453(3) -0.1398(2) 0.4962(3) 0.0720(9) Uani 1 1 d .
H14 H 0.4083 -0.1821 0.5240 0.086 Uiso 1 1 calc R
C19 C -0.0230(3) 0.0363(2) 0.2803(2) 0.0617(7) Uani 1 1 d .
H19B H -0.0786 -0.0180 0.2856 0.074 Uiso 1 1 calc R
H19A H 0.0274 0.0276 0.2235 0.074 Uiso 1 1 calc R
C13 C 0.2555(3) -0.1657(2) 0.4176(3) 0.0659(8) Uani 1 1 d .
H13 H 0.2581 -0.2259 0.3913 0.079 Uiso 1 1 calc R
C21 C 0.1546(3) 0.56981(18) 0.5595(2) 0.0543(7) Uani 1 1 d .
H21A H 0.0820 0.5835 0.5981 0.065 Uiso 1 1 calc R
H21B H 0.1379 0.6010 0.4945 0.065 Uiso 1 1 calc R

loop_
_atom_site_aniso_label
_atom_site_aniso_U_11
_atom_site_aniso_U_22
_atom_site_aniso_U_33
_atom_site_aniso_U_23
_atom_site_aniso_U_13
_atom_site_aniso_U_12
Br1 0.05507(17) 0.05782(19) 0.0643(2) -0.01131(13) 0.02622(13) -0.00015(12)
O3 0.0628(11) 0.0406(10) 0.0614(12) -0.0097(8) 0.0235(9) -0.0062(8)
O1 0.0918(14) 0.0523(11) 0.0578(12) -0.0103(9) 0.0410(11) -0.0119(10)
N1 0.0491(11) 0.0362(10) 0.0426(11) -0.0054(9) 0.0127(9) -0.0063(8)
N2 0.0520(12) 0.0460(12) 0.0448(12) -0.0079(10) 0.0004(9) -0.0061(9)
O2 0.1249(18) 0.0413(11) 0.0837(15) 0.0029(10) 0.0590(14) -0.0016(11)
C7 0.0477(13) 0.0402(13) 0.0361(13) -0.0037(10) 0.0103(10) -0.0065(10)
C4 0.0378(11) 0.0393(13) 0.0378(13) -0.0024(10) 0.0048(9) -0.0005(9)
C10 0.0579(15) 0.0424(14) 0.0395(14) 0.0062(11) 0.0096(11) -0.0080(11)
C3 0.0348(11) 0.0423(13) 0.0356(12) -0.0004(10) 0.0038(9) -0.0033(9)
C8 0.0523(14) 0.0442(14) 0.0410(14) -0.0036(11) 0.0114(11) -0.0050(11)
C6 0.0399(12) 0.0518(15) 0.0474(15) 0.0028(11) 0.0125(10) -0.0060(10)
C11 0.0500(13) 0.0389(13) 0.0429(14) 0.0007(10) 0.0165(11) -0.0089(10)
C5 0.0499(14) 0.0415(13) 0.0488(15) 0.0011(11) 0.0121(11) -0.0072(11)
C2 0.0396(12) 0.0386(12) 0.0443(14) -0.0019(10) 0.0059(10) -0.0016(10)
C1 0.0327(11) 0.0479(14) 0.0414(13) -0.0045(10) 0.0057(9) 0.0011(9)
C12 0.0621(16) 0.0465(15) 0.0587(17) -0.0059(13) 0.0183(13) -0.0116(12)
C22 0.0676(19) 0.0578(19) 0.090(2) -0.0220(17) 0.0083(17) -0.0003(14)
C16 0.0428(12) 0.0460(13) 0.0437(14) -0.0073(11) 0.0168(10) -0.0066(10)
C17 0.0456(14) 0.0580(17) 0.0640(18) -0.0013(14) 0.0069(12) 0.0091(12)
C9 0.0708(17) 0.0488(15) 0.0367(14) 0.0013(11) 0.0017(12) -0.0105(12)
C20 0.0516(14) 0.0425(14) 0.0445(14) -0.0010(10) 0.0093(11) -0.0019(10)
C18 0.0535(16) 0.081(2) 0.067(2) -0.0049(16) -0.0057(14) 0.0015(15)
C15 0.0651(17) 0.0596(18) 0.0609(18) 0.0134(15) 0.0017(14) -0.0030(14)
C14 0.075(2) 0.0520(18) 0.091(3) 0.0173(17) 0.0161(18) 0.0088(15)
C19 0.0648(17) 0.0634(18) 0.0551(18) -0.0099(14) -0.0009(13) -0.0077(14)
C13 0.077(2) 0.0415(16) 0.084(2) 0.0000(15) 0.0287(17) -0.0041(14)
C21 0.0554(15) 0.0407(14) 0.0693(19) -0.0057(13) 0.0185(13) 0.0049(11)

loop_
_atom_type_symbol
_atom_type_description
_atom_type_scat_dispersion_real
_atom_type_scat_dispersion_imag
_atom_type_scat_source
C C 0.0033 0.0016 'International Tables Vol C Tables 4.2.6.8 and 6.1.1.4'
H H 0.0000 0.0000 'International Tables Vol C Tables 4.2.6.8 and 6.1.1.4'
N N 0.0061 0.0033 'International Tables Vol C Tables 4.2.6.8 and 6.1.1.4'
O O 0.0106 0.0060 'International Tables Vol C Tables 4.2.6.8 and 6.1.1.4'
Br Br -0.2901 2.4595 'International Tables Vol C Tables 4.2.6.8 and 6.1.1.4'

loop_
_geom_angle_atom_site_label_1
_geom_angle_atom_site_label_2
_geom_angle_atom_site_label_3
_geom_angle
C20 O3 C21 114.6(2)
C20 N1 C8 128.10(19)
C20 N1 C4 122.42(19)
C8 N1 C4 109.46(18)
C11 N2 C19 124.7(2)
C11 N2 C16 122.9(2)
C19 N2 C16 112.1(2)
C3 C7 C8 102.88(18)
C3 C7 C9 114.3(2)
C8 C7 C9 110.5(2)
C3 C7 C16 114.42(19)
C8 C7 C16 107.14(19)
C9 C7 C16 107.35(19)
C5 C4 C3 121.6(2)
C5 C4 N1 128.6(2)
C3 C4 N1 109.80(19)
C15 C10 C11 118.9(2)
C15 C10 C9 121.1(2)
C11 C10 C9 120.0(2)
C2 C3 C4 120.2(2)
C2 C3 C7 130.1(2)
C4 C3 C7 109.69(19)
O1 C8 N1 126.2(2)
O1 C8 C7 125.8(2)
N1 C8 C7 108.03(19)
C1 C6 C5 120.4(2)
C1 C6 H6 119.8
C5 C6 H6 119.8
N2 C11 C12 121.8(2)
N2 C11 C10 119.8(2)
C12 C11 C10 118.4(2)
C4 C5 C6 118.0(2)
C4 C5 H5 121.0
C6 C5 H5 121.0
C3 C2 C1 118.2(2)
C3 C2 H2 120.9
C1 C2 H2 120.9
C6 C1 C2 121.6(2)
C6 C1 Br1 118.48(17)
C2 C1 Br1 119.89(18)
C13 C12 C11 120.7(3)
C13 C12 H12 119.6
C11 C12 H12 119.6
C21 C22 H22A 109.5
C21 C22 H22C 109.5
H22A C22 H22C 109.5
C21 C22 H22B 109.5
H22A C22 H22B 109.5
H22C C22 H22B 109.5
N2 C16 C17 103.32(19)
N2 C16 C7 111.05(19)
C17 C16 C7 116.6(2)
N2 C16 H16 108.5
C17 C16 H16 108.5
C7 C16 H16 108.5
C18 C17 C16 103.3(2)
C18 C17 H17A 111.1
C16 C17 H17A 111.1
C18 C17 H17B 111.1
C16 C17 H17B 111.1
H17A C17 H17B 109.1
C10 C9 C7 111.8(2)
C10 C9 H9A 109.3
C7 C9 H9A 109.3
C10 C9 H9B 109.3
C7 C9 H9B 109.3
H9A C9 H9B 107.9
O2 C20 O3 125.1(2)
O2 C20 N1 122.5(2)
O3 C20 N1 112.4(2)
C19 C18 C17 103.8(2)
C19 C18 H18A 111.0
C17 C18 H18A 111.0
C19 C18 H18B 111.0
C17 C18 H18B 111.0
H18A C18 H18B 109.0
C14 C15 C10 121.9(3)
C14 C15 H15 119.1
C10 C15 H15 119.1
C13 C14 C15 119.1(3)
C13 C14 H14 120.4
C15 C14 H14 120.4
N2 C19 C18 104.4(2)
N2 C19 H19B 110.9
C18 C19 H19B 110.9
N2 C19 H19A 110.9
C18 C19 H19A 110.9
H19B C19 H19A 108.9
C14 C13 C12 120.9(3)
C14 C13 H13 119.5
C12 C13 H13 119.5
O3 C21 C22 111.3(2)
O3 C21 H21A 109.4
C22 C21 H21A 109.4
O3 C21 H21B 109.4
C22 C21 H21B 109.4
H21A C21 H21B 108.0

loop_
_geom_bond_atom_site_label_1
_geom_bond_atom_site_label_2
_geom_bond_distance
Br1 C1 1.890(2)
O3 C20 1.315(3)
O3 C21 1.467(3)
O1 C8 1.200(3)
N1 C20 1.404(3)
N1 C8 1.415(3)
N1 C4 1.427(3)
N2 C11 1.376(3)
N2 C19 1.447(3)
N2 C16 1.453(3)
O2 C20 1.178(3)
C7 C3 1.505(3)
C7 C8 1.526(3)
C7 C9 1.531(3)
C7 C16 1.548(3)
C4 C5 1.384(3)
C4 C3 1.389(3)
C10 C15 1.382(4)
C10 C11 1.410(3)
C10 C9 1.511(3)
C3 C2 1.378(3)
C6 C1 1.378(3)
C6 C5 1.385(3)
C6 H6 0.9300
C11 C12 1.397(3)
C5 H5 0.9300
C2 C1 1.388(3)
C2 H2 0.9300
C12 C13 1.379(4)
C12 H12 0.9300
C22 C21 1.480(4)
C22 H22A 0.9600
C22 H22C 0.9600
C22 H22B 0.9600
C16 C17 1.519(4)
C16 H16 0.9800
C17 C18 1.513(4)
C17 H17A 0.9700
C17 H17B 0.9700
C9 H9A 0.9700
C9 H9B 0.9700
C18 C19 1.513(4)
C18 H18A 0.9700
C18 H18B 0.9700
C15 C14 1.379(4)
C15 H15 0.9300
C14 C13 1.363(5)
C14 H14 0.9300
C19 H19B 0.9700
C19 H19A 0.9700
C13 H13 0.9300
C21 H21A 0.9700
C21 H21B 0.9700

loop_
_geom_torsion_atom_site_label_1
_geom_torsion_atom_site_label_2
_geom_torsion_atom_site_label_3
_geom_torsion_atom_site_label_4
_geom_torsion
C20 N1 C4 C5 5.4(4)
C8 N1 C4 C5 -176.3(2)
C20 N1 C4 C3 -176.1(2)
C8 N1 C4 C3 2.2(3)
C5 C4 C3 C2 -0.7(3)
N1 C4 C3 C2 -179.3(2)
C5 C4 C3 C7 178.9(2)
N1 C4 C3 C7 0.3(3)
C8 C7 C3 C2 177.1(2)
C9 C7 C3 C2 57.3(3)
C16 C7 C3 C2 -67.1(3)
C8 C7 C3 C4 -2.4(2)
C9 C7 C3 C4 -122.2(2)
C16 C7 C3 C4 113.4(2)
C20 N1 C8 O1 -3.8(4)
C4 N1 C8 O1 178.0(3)
C20 N1 C8 C7 174.5(2)
C4 N1 C8 C7 -3.7(3)
C3 C7 C8 O1 -178.0(3)
C9 C7 C8 O1 -55.6(3)
C16 C7 C8 O1 61.0(3)
C3 C7 C8 N1 3.7(2)
C9 C7 C8 N1 126.1(2)
C16 C7 C8 N1 -117.3(2)
C19 N2 C11 C12 -8.3(4)
C16 N2 C11 C12 178.9(2)
C19 N2 C11 C10 169.4(2)
C16 N2 C11 C10 -3.4(3)
C15 C10 C11 N2 -177.5(2)
C9 C10 C11 N2 0.9(3)
C15 C10 C11 C12 0.2(3)
C9 C10 C11 C12 178.6(2)
C3 C4 C5 C6 -0.2(4)
N1 C4 C5 C6 178.1(2)
C1 C6 C5 C4 0.6(4)
C4 C3 C2 C1 1.1(3)
C7 C3 C2 C1 -178.4(2)
C5 C6 C1 C2 -0.1(4)
C5 C6 C1 Br1 -178.84(19)
C3 C2 C1 C6 -0.8(4)
C3 C2 C1 Br1 177.96(17)
N2 C11 C12 C13 178.4(2)
C10 C11 C12 C13 0.8(4)
C11 N2 C16 C17 157.9(2)
C19 N2 C16 C17 -15.7(3)
C11 N2 C16 C7 32.2(3)
C19 N2 C16 C7 -141.5(2)
C3 C7 C16 N2 72.2(3)
C8 C7 C16 N2 -174.42(19)
C9 C7 C16 N2 -55.7(2)
C3 C7 C16 C17 -45.7(3)
C8 C7 C16 C17 67.6(3)
C9 C7 C16 C17 -173.7(2)
N2 C16 C17 C18 31.7(2)
C7 C16 C17 C18 153.7(2)
C15 C10 C9 C7 150.5(2)
C11 C10 C9 C7 -27.9(3)
C3 C7 C9 C10 -74.4(3)
C8 C7 C9 C10 170.2(2)
C16 C7 C9 C10 53.7(3)
C21 O3 C20 O2 0.0(4)
C21 O3 C20 N1 -179.1(2)
C8 N1 C20 O2 -174.1(3)
C4 N1 C20 O2 3.9(4)
C8 N1 C20 O3 5.1(4)
C4 N1 C20 O3 -177.0(2)
C16 C17 C18 C19 -36.1(3)
C11 C10 C15 C14 -1.3(4)
C9 C10 C15 C14 -179.8(3)
C10 C15 C14 C13 1.6(5)
C11 N2 C19 C18 179.7(2)
C16 N2 C19 C18 -6.8(3)
C17 C18 C19 N2 26.6(3)
C15 C14 C13 C12 -0.6(5)
C11 C12 C13 C14 -0.5(4)
C20 O3 C21 C22 -79.2(3)
